data_4073551
loop_
_publ_author_name
'Temple, Claire N.'
'Gambarotta, Sandro'
'Korobkov, Ilia'
'Duchateau, Robbert'

_publ_section_title
;
 New Insight into the Role of the Metal Oxidation State in Controlling the
 Selectivity of the Cr-(SNS) Ethylene Trimerization Catalyst
;
_journal_issue 18
_journal_name_full Organometallics
_journal_page_first 4598
_journal_paper_doi 10.1021/om700452u
_journal_volume 26
_journal_year 2007
_chemical_formula_sum 'C21 H20 Cl3 Cr N2 S2'
_chemical_formula_weight 522.86
_chemical_name_systematic
;

 ?

;
_space_group_IT_number 19
_symmetry_cell_setting orthorhombic
_symmetry_space_group_name_Hall 'P 2ac 2ab'
_symmetry_space_group_name_H-M 'P 21 21 21'
_atom_sites_solution_hydrogens geom
_atom_sites_solution_primary direct
_atom_sites_solution_secondary difmap
_audit_creation_method SHELXL-97
_cell_angle_alpha 90.00
_cell_angle_beta 90.00
_cell_angle_gamma 90.00
_cell_formula_units_Z 4
_cell_length_a 7.783(3)
_cell_length_b 14.181(5)
_cell_length_c 20.516(7)
_cell_measurement_reflns_used 503
_cell_measurement_temperature 203(2)
_cell_measurement_theta_max 23.28
_cell_measurement_theta_min 2.45
_cell_volume 2264.4(14)
_computing_cell_refinement 'SMART, Bruker (2000)'
_computing_data_collection 'SMART, Bruker (2000)'
_computing_data_reduction 'XPREP, Bruker (2000)'
_computing_molecular_graphics 'SHELXTL, Bruker (2000)'
_computing_publication_material 'SHELXTL, Bruker (2000)'
_computing_structure_refinement 'SHELXL-97 (Sheldrick, 1997)'
_computing_structure_solution 'SHELXS-97 (Sheldrick, 1990)'
_diffrn_ambient_temperature 203(2)
_diffrn_measured_fraction_theta_full 0.973
_diffrn_measured_fraction_theta_max 0.973
_diffrn_measurement_device_type 'CCD area detector'
_diffrn_measurement_method 'phi and omega scans'
_diffrn_radiation_monochromator graphite
_diffrn_radiation_source 'fine-focus sealed tube'
_diffrn_radiation_type MoK\a
_diffrn_radiation_wavelength 0.71073
_diffrn_reflns_av_R_equivalents 0.0531
_diffrn_reflns_av_sigmaI/netI 0.0456
_diffrn_reflns_limit_h_max 8
_diffrn_reflns_limit_h_min -8
_diffrn_reflns_limit_k_max 15
_diffrn_reflns_limit_k_min -15
_diffrn_reflns_limit_l_max 22
_diffrn_reflns_limit_l_min -22
_diffrn_reflns_number 14023
_diffrn_reflns_theta_full 23.30
_diffrn_reflns_theta_max 23.30
_diffrn_reflns_theta_min 1.75
_diffrn_standards_decay_% <1
_exptl_absorpt_coefficient_mu 1.055
_exptl_absorpt_correction_T_max 0.8578
_exptl_absorpt_correction_T_min 0.8168
_exptl_absorpt_correction_type multi-scan
_exptl_absorpt_process_details 'SADABS, Bruker (2000)'
_exptl_crystal_colour green
_exptl_crystal_density_diffrn 1.534
_exptl_crystal_density_meas ?
_exptl_crystal_density_method 'not measured'
_exptl_crystal_description block
_exptl_crystal_F_000 1068
_exptl_crystal_size_max 0.20
_exptl_crystal_size_mid 0.20
_exptl_crystal_size_min 0.15
_refine_diff_density_max 0.576
_refine_diff_density_min -0.308
_refine_diff_density_rms 0.081
_refine_ls_abs_structure_details 'Flack H D (1983), Acta Cryst. A39, 876-881'
_refine_ls_abs_structure_Flack -0.04(4)
_refine_ls_extinction_method none
_refine_ls_goodness_of_fit_ref 1.034
_refine_ls_hydrogen_treatment constr
_refine_ls_matrix_type full
_refine_ls_number_parameters 262
_refine_ls_number_reflns 3208
_refine_ls_number_restraints 0
_refine_ls_restrained_S_all 1.034
_refine_ls_R_factor_all 0.0565
_refine_ls_R_factor_gt 0.0421
_refine_ls_shift/su_max 0.001
_refine_ls_shift/su_mean 0.001
_refine_ls_structure_factor_coef Fsqd
_refine_ls_weighting_details 'calc w=1/[\s^2^(Fo^2^)+(0.0498P)^2^+5.0832P] where P=(Fo^2^+2Fc^2^)/3'
_refine_ls_weighting_scheme calc
_refine_ls_wR_factor_gt 0.0995
_refine_ls_wR_factor_ref 0.1083
_reflns_number_gt 2769
_reflns_number_total 3208
_reflns_threshold_expression >2sigma(I)
_cod_data_source_file om700452u-file003.cif
_cod_data_source_block sg3316
_cod_depositor_comments
;
The following automatic conversions were performed:

'_symmetry_cell_setting' value 'Orthorhombic' changed to
'orthorhombic' according to
/home/saulius/struct/CIF-dictionaries/cif_core.dic dictionary named
'cif_core.dic' version 2.4.1 from 2010-06-29.

Automatic conversion script
Id: cif_fix_values 1715 2011-07-08 13:25:40Z adriana 

The following automatic conversions were performed:

'_exptl_crystal_density_meas' value 'n/a' was changed to '?' - the
value is perceived as not measured.

Automatic conversion script
Id: cif_fix_values 3008 2015-01-20 13:52:24Z robertas 
;
_cod_original_cell_volume 2264.4(12)
_cod_original_sg_symbol_H-M P2(1)2(1)2(1)
_cod_database_code 4073551

loop_
_symmetry_equiv_pos_as_xyz
'x, y, z'
'-x+1/2, -y, z+1/2'
'-x, y+1/2, -z+1/2'
'x+1/2, -y+1/2, -z'

loop_
_atom_site_label
_atom_site_type_symbol
_atom_site_fract_x
_atom_site_fract_y
_atom_site_fract_z
_atom_site_U_iso_or_equiv
_atom_site_adp_type
_atom_site_occupancy
_atom_site_symmetry_multiplicity
_atom_site_calc_flag
_atom_site_refinement_flags
Cr1 Cr 0.77222(11) 0.33084(6) 0.71372(5) 0.0232(2) Uani 1 1 d .
Cl1 Cl 0.5325(2) 0.29655(11) 0.65317(8) 0.0348(4) Uani 1 1 d .
Cl2 Cl 0.8343(2) 0.45908(12) 0.65012(9) 0.0371(4) Uani 1 1 d .
Cl3 Cl 1.00737(17) 0.35913(9) 0.78063(8) 0.0297(4) Uani 1 1 d .
N1 N 0.7131(6) 0.2132(3) 0.7714(2) 0.0231(11) Uani 1 1 d .
S1 S 0.9623(2) 0.21793(11) 0.65965(8) 0.0296(4) Uani 1 1 d .
S2 S 0.56529(19) 0.40914(10) 0.78320(9) 0.0286(4) Uani 1 1 d .
C1 C 0.9735(7) 0.1399(4) 0.7287(3) 0.0289(14) Uani 1 1 d .
H1A H 1.0045 0.0767 0.7135 0.035 Uiso 1 1 calc R
H1B H 1.0649 0.1616 0.7579 0.035 Uiso 1 1 calc R
C2 C 0.8077(7) 0.1339(4) 0.7667(3) 0.0224(14) Uani 1 1 d .
C3 C 0.7591(8) 0.0531(4) 0.7986(3) 0.0327(16) Uani 1 1 d .
H3A H 0.8238 -0.0024 0.7934 0.039 Uiso 1 1 calc R
C4 C 0.6155(8) 0.0529(5) 0.8382(4) 0.0370(17) Uani 1 1 d .
H4A H 0.5835 -0.0015 0.8614 0.044 Uiso 1 1 calc R
C5 C 0.5208(8) 0.1341(4) 0.8429(4) 0.0354(16) Uani 1 1 d .
H5A H 0.4222 0.1359 0.8693 0.043 Uiso 1 1 calc R
C6 C 0.5714(7) 0.2138(4) 0.8084(3) 0.0279(15) Uani 1 1 d .
C7 C 0.4615(7) 0.3013(4) 0.8104(3) 0.0312(15) Uani 1 1 d .
H7A H 0.4218 0.3106 0.8552 0.037 Uiso 1 1 calc R
H7B H 0.3598 0.2906 0.7832 0.037 Uiso 1 1 calc R
C8 C 0.8516(8) 0.1506(4) 0.5989(3) 0.0300(16) Uani 1 1 d .
C9 C 0.8188(9) 0.1953(5) 0.5410(3) 0.0397(17) Uani 1 1 d .
H9A H 0.8482 0.2591 0.5359 0.048 Uiso 1 1 calc R
C10 C 0.7439(10) 0.1476(5) 0.4907(3) 0.048(2) Uani 1 1 d .
H10A H 0.7188 0.1792 0.4515 0.058 Uiso 1 1 calc R
C11 C 0.7052(10) 0.0543(5) 0.4972(4) 0.047(2) Uani 1 1 d .
H11A H 0.6552 0.0212 0.4623 0.056 Uiso 1 1 calc R
C12 C 0.7396(10) 0.0090(6) 0.5548(4) 0.0475(19) Uani 1 1 d .
H12A H 0.7127 -0.0554 0.5591 0.057 Uiso 1 1 calc R
C13 C 0.8124(9) 0.0561(5) 0.6059(4) 0.0378(17) Uani 1 1 d .
H13A H 0.8354 0.0246 0.6453 0.045 Uiso 1 1 calc R
C14 C 0.6524(8) 0.4592(4) 0.8559(3) 0.0294(15) Uani 1 1 d .
C15 C 0.6379(8) 0.5570(4) 0.8609(3) 0.0320(16) Uani 1 1 d .
H15A H 0.5896 0.5924 0.8268 0.038 Uiso 1 1 calc R
C16 C 0.6961(9) 0.6009(5) 0.9170(3) 0.0387(17) Uani 1 1 d .
H16A H 0.6837 0.6664 0.9219 0.046 Uiso 1 1 calc R
C17 C 0.7723(9) 0.5484(5) 0.9658(3) 0.0376(17) Uani 1 1 d .
H17A H 0.8152 0.5788 1.0031 0.045 Uiso 1 1 calc R
C18 C 0.7860(9) 0.4519(5) 0.9602(3) 0.0362(17) Uani 1 1 d .
H18A H 0.8359 0.4169 0.9942 0.043 Uiso 1 1 calc R
C19 C 0.7271(8) 0.4063(4) 0.9052(3) 0.0295(15) Uani 1 1 d .
H19A H 0.7375 0.3405 0.9012 0.035 Uiso 1 1 calc R
N2 N 0.8957(10) 0.2328(5) 1.0264(4) 0.068(2) Uani 1 1 d .
C20 C 0.9531(10) 0.2121(5) 0.9783(4) 0.0423(18) Uani 1 1 d .
C21 C 1.0239(11) 0.1827(6) 0.9168(4) 0.060(2) Uani 1 1 d .
H21A H 1.1040 0.1313 0.9238 0.090 Uiso 1 1 calc R
H21B H 1.0835 0.2353 0.8967 0.090 Uiso 1 1 calc R
H21C H 0.9319 0.1618 0.8883 0.090 Uiso 1 1 calc R

loop_
_atom_site_aniso_label
_atom_site_aniso_U_11
_atom_site_aniso_U_22
_atom_site_aniso_U_33
_atom_site_aniso_U_23
_atom_site_aniso_U_13
_atom_site_aniso_U_12
Cr1 0.0234(5) 0.0209(5) 0.0254(5) 0.0000(4) -0.0018(4) -0.0009(4)
Cl1 0.0318(8) 0.0327(9) 0.0400(10) -0.0066(7) -0.0102(7) 0.0005(7)
Cl2 0.0389(9) 0.0335(9) 0.0390(10) 0.0097(8) -0.0024(8) -0.0047(7)
Cl3 0.0262(8) 0.0305(8) 0.0324(9) -0.0003(7) -0.0054(7) -0.0044(6)
N1 0.020(2) 0.025(3) 0.024(3) -0.003(2) -0.004(2) -0.002(2)
S1 0.0277(8) 0.0280(8) 0.0332(9) -0.0022(7) 0.0033(7) 0.0011(7)
S2 0.0265(8) 0.0258(8) 0.0337(9) 0.0007(8) -0.0010(7) 0.0052(6)
C1 0.023(3) 0.028(3) 0.035(4) -0.007(3) -0.002(3) 0.005(3)
C2 0.029(3) 0.015(3) 0.023(4) -0.003(2) -0.007(3) 0.002(3)
C3 0.037(4) 0.021(3) 0.040(4) -0.001(3) -0.006(3) 0.000(3)
C4 0.042(4) 0.027(4) 0.041(4) 0.007(3) -0.003(3) -0.011(3)
C5 0.027(3) 0.024(3) 0.055(5) 0.002(3) 0.004(3) -0.007(3)
C6 0.017(3) 0.029(3) 0.038(4) -0.006(3) -0.003(3) -0.002(3)
C7 0.018(3) 0.033(4) 0.043(4) -0.007(3) 0.004(3) -0.003(3)
C8 0.027(3) 0.023(4) 0.040(4) -0.005(3) 0.007(3) 0.006(3)
C9 0.051(4) 0.026(4) 0.042(5) 0.005(3) -0.002(3) -0.002(3)
C10 0.067(5) 0.045(5) 0.033(4) -0.001(3) -0.006(4) -0.009(4)
C11 0.050(5) 0.050(5) 0.040(5) -0.017(4) 0.003(4) -0.007(4)
C12 0.047(5) 0.042(4) 0.053(5) -0.007(4) 0.007(4) -0.015(4)
C13 0.047(4) 0.032(4) 0.034(4) 0.003(3) 0.006(3) 0.003(3)
C14 0.029(3) 0.028(4) 0.031(4) -0.006(3) 0.004(3) -0.002(3)
C15 0.042(4) 0.024(4) 0.030(4) 0.006(3) 0.000(3) 0.007(3)
C16 0.039(4) 0.033(4) 0.044(5) -0.007(3) 0.007(3) 0.000(3)
C17 0.039(4) 0.037(4) 0.037(4) -0.004(3) 0.001(3) -0.011(3)
C18 0.046(4) 0.034(4) 0.029(4) 0.006(3) -0.001(3) 0.007(3)
C19 0.030(3) 0.019(3) 0.040(4) 0.001(3) 0.001(3) 0.002(3)
N2 0.088(6) 0.065(5) 0.052(5) 0.004(4) 0.014(4) 0.024(4)
C20 0.053(5) 0.035(4) 0.039(5) 0.002(3) -0.008(4) 0.009(4)
C21 0.070(5) 0.064(6) 0.046(5) -0.009(4) -0.005(4) 0.010(5)

loop_
_atom_type_symbol
_atom_type_description
_atom_type_scat_dispersion_real
_atom_type_scat_dispersion_imag
_atom_type_scat_source
C C 0.0033 0.0016 'International Tables Vol C Tables 4.2.6.8 and 6.1.1.4'
H H 0.0000 0.0000 'International Tables Vol C Tables 4.2.6.8 and 6.1.1.4'
N N 0.0061 0.0033 'International Tables Vol C Tables 4.2.6.8 and 6.1.1.4'
S S 0.1246 0.1234 'International Tables Vol C Tables 4.2.6.8 and 6.1.1.4'
Cl Cl 0.1484 0.1585 'International Tables Vol C Tables 4.2.6.8 and 6.1.1.4'
Cr Cr 0.3209 0.6236 'International Tables Vol C Tables 4.2.6.8 and 6.1.1.4'

loop_
_geom_angle_atom_site_label_1
_geom_angle_atom_site_label_2
_geom_angle_atom_site_label_3
_geom_angle
N1 Cr1 Cl2 179.44(14)
N1 Cr1 Cl1 87.64(13)
Cl2 Cr1 Cl1 91.80(7)
N1 Cr1 Cl3 88.65(13)
Cl2 Cr1 Cl3 91.90(7)
Cl1 Cr1 Cl3 176.10(7)
N1 Cr1 S2 83.47(13)
Cl2 Cr1 S2 96.41(7)
Cl1 Cr1 S2 82.83(7)
Cl3 Cr1 S2 95.56(7)
N1 Cr1 S1 82.42(13)
Cl2 Cr1 S1 97.69(7)
Cl1 Cr1 S1 96.16(7)
Cl3 Cr1 S1 84.53(6)
S2 Cr1 S1 165.89(7)
C6 N1 C2 119.7(5)
C6 N1 Cr1 119.7(4)
C2 N1 Cr1 120.2(4)
C8 S1 C1 104.1(3)
C8 S1 Cr1 111.9(2)
C1 S1 Cr1 94.3(2)
C14 S2 C7 104.3(3)
C14 S2 Cr1 114.9(2)
C7 S2 Cr1 95.2(2)
C2 C1 S1 113.6(4)
N1 C2 C3 120.8(5)
N1 C2 C1 117.2(5)
C3 C2 C1 121.9(5)
C4 C3 C2 120.3(6)
C5 C4 C3 118.3(6)
C4 C5 C6 119.7(6)
N1 C6 C5 121.1(6)
N1 C6 C7 119.2(5)
C5 C6 C7 119.6(5)
C6 C7 S2 115.6(4)
C9 C8 C13 119.8(6)
C9 C8 S1 116.5(5)
C13 C8 S1 123.4(5)
C8 C9 C10 120.4(6)
C11 C10 C9 120.1(7)
C10 C11 C12 119.7(7)
C13 C12 C11 120.9(7)
C12 C13 C8 119.0(7)
C19 C14 C15 121.2(6)
C19 C14 S2 123.6(5)
C15 C14 S2 115.2(5)
C16 C15 C14 118.8(6)
C15 C16 C17 120.0(7)
C18 C17 C16 120.6(6)
C17 C18 C19 120.6(6)
C14 C19 C18 118.8(6)
N2 C20 C21 178.2(9)

loop_
_geom_bond_atom_site_label_1
_geom_bond_atom_site_label_2
_geom_bond_distance
Cr1 N1 2.096(5)
Cr1 Cl2 2.2900(19)
Cr1 Cl1 2.2934(18)
Cr1 Cl3 2.3226(18)
Cr1 S2 2.4205(19)
Cr1 S1 2.4458(18)
N1 C6 1.338(7)
N1 C2 1.348(7)
S1 C8 1.790(7)
S1 C1 1.800(6)
S2 C14 1.785(7)
S2 C7 1.817(6)
C1 C2 1.510(9)
C2 C3 1.372(8)
C3 C4 1.383(9)
C4 C5 1.370(9)
C5 C6 1.390(9)
C6 C7 1.508(8)
C8 C9 1.370(9)
C8 C13 1.383(9)
C9 C10 1.365(10)
C10 C11 1.364(10)
C11 C12 1.371(11)
C12 C13 1.367(10)
C14 C19 1.387(9)
C14 C15 1.395(8)
C15 C16 1.385(10)
C16 C17 1.381(10)
C17 C18 1.377(9)
C18 C19 1.380(9)
N2 C20 1.122(9)
C20 C21 1.438(11)

loop_
_geom_torsion_atom_site_label_1
_geom_torsion_atom_site_label_2
_geom_torsion_atom_site_label_3
_geom_torsion_atom_site_label_4
_geom_torsion
Cl2 Cr1 N1 C6 -62(16)
Cl1 Cr1 N1 C6 -66.8(4)
Cl3 Cr1 N1 C6 112.0(4)
S2 Cr1 N1 C6 16.2(4)
S1 Cr1 N1 C6 -163.4(4)
Cl2 Cr1 N1 C2 111(16)
Cl1 Cr1 N1 C2 106.7(4)
Cl3 Cr1 N1 C2 -74.5(4)
S2 Cr1 N1 C2 -170.2(4)
S1 Cr1 N1 C2 10.2(4)
N1 Cr1 S1 C8 84.6(3)
Cl2 Cr1 S1 C8 -94.9(2)
Cl1 Cr1 S1 C8 -2.2(2)
Cl3 Cr1 S1 C8 173.9(2)
S2 Cr1 S1 C8 82.9(4)
N1 Cr1 S1 C1 -22.5(2)
Cl2 Cr1 S1 C1 158.0(2)
Cl1 Cr1 S1 C1 -109.3(2)
Cl3 Cr1 S1 C1 66.9(2)
S2 Cr1 S1 C1 -24.2(4)
N1 Cr1 S2 C14 88.4(3)
Cl2 Cr1 S2 C14 -92.1(2)
Cl1 Cr1 S2 C14 176.9(2)
Cl3 Cr1 S2 C14 0.4(2)
S1 Cr1 S2 C14 90.1(4)
N1 Cr1 S2 C7 -19.9(2)
Cl2 Cr1 S2 C7 159.5(2)
Cl1 Cr1 S2 C7 68.5(2)
Cl3 Cr1 S2 C7 -107.9(2)
S1 Cr1 S2 C7 -18.3(4)
C8 S1 C1 C2 -78.3(5)
Cr1 S1 C1 C2 35.6(4)
C6 N1 C2 C3 1.0(8)
Cr1 N1 C2 C3 -172.6(4)
C6 N1 C2 C1 -175.2(5)
Cr1 N1 C2 C1 11.2(7)
S1 C1 C2 N1 -35.3(7)
S1 C1 C2 C3 148.5(5)
N1 C2 C3 C4 -2.5(9)
C1 C2 C3 C4 173.4(6)
C2 C3 C4 C5 2.2(10)
C3 C4 C5 C6 -0.4(10)
C2 N1 C6 C5 0.9(9)
Cr1 N1 C6 C5 174.5(5)
C2 N1 C6 C7 -176.7(5)
Cr1 N1 C6 C7 -3.1(7)
C4 C5 C6 N1 -1.2(10)
C4 C5 C6 C7 176.4(6)
N1 C6 C7 S2 -18.7(7)
C5 C6 C7 S2 163.7(5)
C14 S2 C7 C6 -91.8(5)
Cr1 S2 C7 C6 25.6(5)
C1 S1 C8 C9 177.5(5)
Cr1 S1 C8 C9 76.9(5)
C1 S1 C8 C13 -8.1(6)
Cr1 S1 C8 C13 -108.7(5)
C13 C8 C9 C10 1.6(10)
S1 C8 C9 C10 176.2(6)
C8 C9 C10 C11 -1.8(12)
C9 C10 C11 C12 1.0(12)
C10 C11 C12 C13 -0.1(12)
C11 C12 C13 C8 -0.1(11)
C9 C8 C13 C12 -0.7(10)
S1 C8 C13 C12 -174.9(5)
C7 S2 C14 C19 38.8(6)
Cr1 S2 C14 C19 -64.0(6)
C7 S2 C14 C15 -140.1(5)
Cr1 S2 C14 C15 117.1(5)
C19 C14 C15 C16 -1.5(10)
S2 C14 C15 C16 177.4(5)
C14 C15 C16 C17 2.3(10)
C15 C16 C17 C18 -2.2(11)
C16 C17 C18 C19 1.4(11)
C15 C14 C19 C18 0.7(10)
S2 C14 C19 C18 -178.1(5)
C17 C18 C19 C14 -0.6(10)
